data_2204629
loop_
_publ_author_name
'Shao, Si-Chang'
'You, Zhong-Lu'
'Shao-Hua Fan'
'Tang, Lu-Lu'
'Lin, Yong-Shan'
'Zhu, Hai-Liang'

_publ_section_title
;
 4-Fluorobenzaldehyde picoloylhydrazone
;
_journal_issue 12
_journal_name_full 'Acta Crystallographica Section E'
_journal_page_first o2181
_journal_page_last o2182
_journal_paper_doi 10.1107/S1600536804027369
_journal_volume 60
_journal_year 2004
_chemical_formula_iupac 'C13 H10 F N3 O'
_chemical_formula_moiety 'C13 H10 F N3 O'
_chemical_formula_sum 'C13 H10 F N3 O'
_chemical_formula_weight 243.24
_chemical_name_common '4-fluorobenzaldehyde picoloylhydrazone'
_chemical_name_systematic
;
4-fluorobenzaldehyde (pyridine-2-carbonyl)hydrazone
;
_space_group_IT_number 14
_symmetry_cell_setting monoclinic
_symmetry_space_group_name_Hall '-P 2yn'
_symmetry_space_group_name_H-M 'P 1 21/n 1'
_atom_sites_solution_hydrogens geom
_atom_sites_solution_primary direct
_atom_sites_solution_secondary difmap
_audit_creation_method SHELXL-97
_cell_angle_alpha 90.00
_cell_angle_beta 98.344(8)
_cell_angle_gamma 90.00
_cell_formula_units_Z 4
_cell_length_a 5.812(3)
_cell_length_b 14.276(8)
_cell_length_c 13.878(7)
_cell_measurement_reflns_used 1485
_cell_measurement_temperature 298(2)
_cell_measurement_theta_max 23.446
_cell_measurement_theta_min 2.853
_cell_volume 1139.3(10)
_computing_cell_refinement SMART
_computing_data_collection 'SMART (Bruker, 1998)'
_computing_data_reduction 'SAINT (Bruker, 1998)'
_computing_molecular_graphics 'SHELXTL (Sheldrick, 1997b)'
_computing_publication_material SHELXTL
_computing_structure_refinement 'SHELXL97 (Sheldrick, 1997a)'
_computing_structure_solution 'SHELXS97 (Sheldrick, 1997a)'
_diffrn_ambient_temperature 298(2)
_diffrn_measured_fraction_theta_full 0.992
_diffrn_measured_fraction_theta_max 0.992
_diffrn_measurement_device_type 'Bruker SMART CCD area-detector'
_diffrn_measurement_method \w
_diffrn_radiation_monochromator graphite
_diffrn_radiation_source 'fine-focus sealed tube'
_diffrn_radiation_type MoK\a
_diffrn_radiation_wavelength 0.71073
_diffrn_reflns_av_R_equivalents 0.0302
_diffrn_reflns_av_sigmaI/netI 0.0357
_diffrn_reflns_limit_h_max 7
_diffrn_reflns_limit_h_min -7
_diffrn_reflns_limit_k_max 17
_diffrn_reflns_limit_k_min -14
_diffrn_reflns_limit_l_max 17
_diffrn_reflns_limit_l_min -17
_diffrn_reflns_number 6467
_diffrn_reflns_theta_full 26.50
_diffrn_reflns_theta_max 26.50
_diffrn_reflns_theta_min 2.06
_diffrn_standards_decay_% 0
_diffrn_standards_interval_count 0
_diffrn_standards_interval_time 0
_diffrn_standards_number 0
_exptl_absorpt_coefficient_mu 0.105
_exptl_absorpt_correction_T_max 0.9763
_exptl_absorpt_correction_T_min 0.9613
_exptl_absorpt_correction_type multi-scan
_exptl_absorpt_process_details '(SADABS; Sheldrick, 1996)'
_exptl_crystal_colour yellow
_exptl_crystal_density_diffrn 1.418
_exptl_crystal_density_method 'not measured'
_exptl_crystal_description block
_exptl_crystal_F_000 504
_exptl_crystal_size_max 0.38
_exptl_crystal_size_mid 0.28
_exptl_crystal_size_min 0.23
_refine_diff_density_max 0.140
_refine_diff_density_min -0.237
_refine_ls_extinction_method none
_refine_ls_goodness_of_fit_ref 1.044
_refine_ls_hydrogen_treatment mixed
_refine_ls_matrix_type full
_refine_ls_number_parameters 166
_refine_ls_number_reflns 2342
_refine_ls_number_restraints 1
_refine_ls_restrained_S_all 1.044
_refine_ls_R_factor_all 0.0850
_refine_ls_R_factor_gt 0.0541
_refine_ls_shift/su_max 0.000
_refine_ls_shift/su_mean 0.000
_refine_ls_structure_factor_coef Fsqd
_refine_ls_weighting_details 'calc w = 1/[\s^2^(Fo^2^)+(0.0611P)^2^+0.1645P] where P = (Fo^2^+2Fc^2^)/3'
_refine_ls_weighting_scheme calc
_refine_ls_wR_factor_gt 0.1268
_refine_ls_wR_factor_ref 0.1445
_reflns_number_gt 1493
_reflns_number_total 2342
_reflns_threshold_expression I>2\s(I)
_cod_data_source_file cf6386.cif
_cod_data_source_block I
_cod_original_cell_volume 1139.3(11)
_cod_original_sg_symbol_H-M 'P 21/n'
_cod_database_code 2204629
_cod_database_fobs_code 2204629

loop_
_symmetry_equiv_pos_as_xyz
'x, y, z'
'-x+1/2, y+1/2, -z+1/2'
'-x, -y, -z'
'x-1/2, -y-1/2, z-1/2'

loop_
_atom_site_label
_atom_site_fract_x
_atom_site_fract_y
_atom_site_fract_z
_atom_site_U_iso_or_equiv
_atom_site_adp_type
_atom_site_calc_flag
_atom_site_refinement_flags
_atom_site_occupancy
_atom_site_type_symbol
F1 0.4242(3) -0.40730(8) 0.09523(11) 0.0990(5) Uani d . 1 F
O1 -0.2861(3) 0.11441(10) 0.17249(12) 0.0771(5) Uani d . 1 O
N1 0.0871(3) 0.01069(11) 0.13181(12) 0.0555(5) Uani d . 1 N
N2 0.0771(3) 0.10717(11) 0.13213(13) 0.0581(5) Uani d D 1 N
N3 0.0927(3) 0.29199(11) 0.11314(13) 0.0585(5) Uani d . 1 N
C1 0.3131(3) -0.12462(13) 0.10861(13) 0.0486(5) Uani d . 1 C
C2 0.1561(4) -0.18755(14) 0.13710(15) 0.0592(6) Uani d . 1 C
H2 0.0226 -0.1654 0.1591 0.071 Uiso calc R 1 H
C3 0.1933(4) -0.28261(14) 0.13352(17) 0.0686(6) Uani d . 1 C
H3 0.0878 -0.3247 0.1536 0.082 Uiso calc R 1 H
C4 0.3884(4) -0.31328(14) 0.09992(16) 0.0638(6) Uani d . 1 C
C5 0.5470(4) -0.25455(16) 0.07090(16) 0.0723(7) Uani d . 1 C
H5 0.6783 -0.2776 0.0477 0.087 Uiso calc R 1 H
C6 0.5093(4) -0.15937(15) 0.07656(15) 0.0651(6) Uani d . 1 C
H6 0.6187 -0.1179 0.0583 0.078 Uiso calc R 1 H
C7 0.2759(4) -0.02381(13) 0.11254(14) 0.0547(5) Uani d . 1 C
H7 0.3944 0.0164 0.1005 0.066 Uiso calc R 1 H
C8 -0.1143(4) 0.15235(13) 0.15109(14) 0.0532(5) Uani d . 1 C
C9 -0.0953(3) 0.25730(12) 0.14492(13) 0.0479(5) Uani d . 1 C
C10 -0.2673(4) 0.31186(14) 0.17242(15) 0.0623(6) Uani d . 1 C
H10 -0.3974 0.2846 0.1927 0.075 Uiso calc R 1 H
C11 -0.2453(4) 0.40805(15) 0.16965(17) 0.0720(7) Uani d . 1 C
H11 -0.3576 0.4469 0.1898 0.086 Uiso calc R 1 H
C12 -0.0557(4) 0.44434(14) 0.13674(17) 0.0696(7) Uani d . 1 C
H12 -0.0361 0.5089 0.1334 0.084 Uiso calc R 1 H
C13 0.1058(4) 0.38492(14) 0.10853(17) 0.0694(6) Uani d . 1 C
H13 0.2328 0.4110 0.0846 0.083 Uiso calc R 1 H
H2A 0.194(3) 0.1409(14) 0.1159(15) 0.080 Uiso d D 1 H

loop_
_atom_site_aniso_label
_atom_site_aniso_U_11
_atom_site_aniso_U_22
_atom_site_aniso_U_33
_atom_site_aniso_U_12
_atom_site_aniso_U_13
_atom_site_aniso_U_23
F1 0.1118(13) 0.0452(8) 0.1345(12) 0.0202(7) -0.0010(10) -0.0133(7)
O1 0.0698(11) 0.0487(9) 0.1167(13) -0.0147(8) 0.0270(9) 0.0043(8)
N1 0.0650(12) 0.0316(9) 0.0702(11) -0.0032(8) 0.0110(9) 0.0012(7)
N2 0.0635(12) 0.0311(9) 0.0817(12) -0.0080(8) 0.0174(9) 0.0006(8)
N3 0.0587(11) 0.0371(9) 0.0817(12) -0.0033(7) 0.0169(9) 0.0038(8)
C1 0.0517(12) 0.0397(10) 0.0542(11) -0.0007(9) 0.0069(9) 0.0034(8)
C2 0.0559(13) 0.0425(11) 0.0809(14) 0.0007(9) 0.0160(11) -0.0002(10)
C3 0.0702(16) 0.0392(12) 0.0962(17) -0.0061(10) 0.0114(13) -0.0001(10)
C4 0.0738(16) 0.0405(12) 0.0733(14) 0.0099(11) -0.0026(12) -0.0068(10)
C5 0.0695(17) 0.0674(15) 0.0819(16) 0.0213(12) 0.0177(13) -0.0045(12)
C6 0.0600(14) 0.0590(14) 0.0785(15) -0.0005(11) 0.0178(12) 0.0084(11)
C7 0.0557(13) 0.0414(11) 0.0674(13) -0.0090(9) 0.0102(10) 0.0043(9)
C8 0.0590(13) 0.0395(11) 0.0608(12) -0.0067(9) 0.0079(10) -0.0006(9)
C9 0.0531(13) 0.0373(10) 0.0527(11) -0.0040(8) 0.0062(9) -0.0004(8)
C10 0.0610(14) 0.0498(12) 0.0786(14) -0.0007(10) 0.0186(11) 0.0004(10)
C11 0.0730(17) 0.0494(13) 0.0949(17) 0.0113(11) 0.0160(14) -0.0061(11)
C12 0.0781(17) 0.0331(11) 0.0959(17) 0.0010(11) 0.0070(13) 0.0035(11)
C13 0.0675(15) 0.0429(12) 0.0999(17) -0.0079(11) 0.0185(13) 0.0074(11)

loop_
_atom_type_symbol
_atom_type_description
_atom_type_scat_dispersion_real
_atom_type_scat_dispersion_imag
_atom_type_scat_source
C C 0.0033 0.0016 'International Tables Vol C Tables 4.2.6.8 and 6.1.1.4'
H H 0.0000 0.0000 'International Tables Vol C Tables 4.2.6.8 and 6.1.1.4'
N N 0.0061 0.0033 'International Tables Vol C Tables 4.2.6.8 and 6.1.1.4'
O O 0.0106 0.0060 'International Tables Vol C Tables 4.2.6.8 and 6.1.1.4'
F F 0.0171 0.0103 'International Tables Vol C Tables 4.2.6.8 and 6.1.1.4'

loop_
_geom_angle_atom_site_label_1
_geom_angle_atom_site_label_2
_geom_angle_atom_site_label_3
_geom_angle
C7 N1 N2 115.32(17)
C8 N2 N1 121.09(17)
C8 N2 H2A 118.4(15)
N1 N2 H2A 120.4(15)
C13 N3 C9 116.22(18)
C6 C1 C2 118.16(19)
C6 C1 C7 120.19(18)
C2 C1 C7 121.65(18)
C3 C2 C1 121.2(2)
C3 C2 H2 119.4
C1 C2 H2 119.4
C4 C3 C2 118.3(2)
C4 C3 H3 120.9
C2 C3 H3 120.9
C5 C4 C3 122.8(2)
C5 C4 F1 118.8(2)
C3 C4 F1 118.4(2)
C4 C5 C6 118.2(2)
C4 C5 H5 120.9
C6 C5 H5 120.9
C1 C6 C5 121.3(2)
C1 C6 H6 119.3
C5 C6 H6 119.3
N1 C7 C1 122.00(18)
N1 C7 H7 119.0
C1 C7 H7 119.0
O1 C8 N2 124.66(19)
O1 C8 C9 121.98(19)
N2 C8 C9 113.35(17)
N3 C9 C10 123.36(18)
N3 C9 C8 117.36(17)
C10 C9 C8 119.28(18)
C9 C10 C11 119.1(2)
C9 C10 H10 120.5
C11 C10 H10 120.5
C12 C11 C10 118.2(2)
C12 C11 H11 120.9
C10 C11 H11 120.9
C11 C12 C13 119.1(2)
C11 C12 H12 120.5
C13 C12 H12 120.5
N3 C13 C12 124.0(2)
N3 C13 H13 118.0
C12 C13 H13 118.0

loop_
_geom_bond_atom_site_label_1
_geom_bond_atom_site_label_2
_geom_bond_distance
F1 C4 1.361(2)
O1 C8 1.210(2)
N1 C7 1.266(3)
N1 N2 1.379(2)
N2 C8 1.345(3)
N2 H2A 0.890(9)
N3 C13 1.331(3)
N3 C9 1.332(2)
C1 C6 1.375(3)
C1 C2 1.379(3)
C1 C7 1.458(3)
C2 C3 1.376(3)
C2 H2 0.9300
C3 C4 1.359(3)
C3 H3 0.9300
C4 C5 1.350(3)
C5 C6 1.381(3)
C5 H5 0.9300
C6 H6 0.9300
C7 H7 0.9300
C8 C9 1.506(3)
C9 C10 1.365(3)
C10 C11 1.380(3)
C10 H10 0.9300
C11 C12 1.355(3)
C11 H11 0.9300
C12 C13 1.364(3)
C12 H12 0.9300
C13 H13 0.9300

loop_
_cod_related_entry_id
_cod_related_entry_database
_cod_related_entry_code
1 ChemSpider 4543634
